data_1554348
loop_
_publ_author_name
'Gong, Hai-Xian'
'Cao, Zhu'
'Li, Meng-Hua'
'Liao, Sai-Hu'
'Lin, Mei-Jin'

_publ_section_title
;
 Photoexcited perylene diimide radical anions for the reduction of aryl
 halides: a bay-substituent effect
;
_journal_issue 15
_journal_name_full 'Organic Chemistry Frontiers'
_journal_page_first 2296
_journal_paper_doi 10.1039/C8QO00445E
_journal_volume 5
_journal_year 2018
_chemical_formula_moiety 'C24 H21 N O2'
_chemical_formula_sum 'C24 H21 N O2'
_chemical_formula_weight 355.42
_space_group_crystal_system monoclinic
_space_group_IT_number 14
_space_group_name_Hall '-P 2yn'
_space_group_name_H-M_alt 'P 1 21/n 1'
_atom_sites_solution_hydrogens geom
_audit_creation_date 2017-08-08
_audit_creation_method
;
Olex2 1.2-alpha
(compiled 2017.07.20 svn.r3457 for OlexSys, GUI svn.r5370)
;
_audit_update_record
;
2018-04-04 deposited with the CCDC.
2018-05-23 downloaded from the CCDC.
;
_cell_angle_alpha 90
_cell_angle_beta 105.898(18)
_cell_angle_gamma 90
_cell_formula_units_Z 4
_cell_length_a 10.9697(18)
_cell_length_b 16.013(3)
_cell_length_c 13.031(2)
_cell_measurement_reflns_used 1426
_cell_measurement_temperature 293(2)
_cell_measurement_theta_max 29.0940
_cell_measurement_theta_min 2.4150
_cell_volume 2201.4(7)
_computing_cell_refinement 'CrysAlisPro 1.171.39.28b (Rigaku OD, 2015)'
_computing_data_collection 'CrysAlisPro 1.171.39.28b (Rigaku OD, 2015)'
_computing_data_reduction 'CrysAlisPro 1.171.39.28b (Rigaku OD, 2015)'
_computing_molecular_graphics 'Olex2 (Dolomanov et al., 2009)'
_computing_publication_material 'Olex2 (Dolomanov et al., 2009)'
_computing_structure_refinement 'ShelXL (Sheldrick, 2015)'
_diffrn_ambient_temperature 293(2)
_diffrn_detector 'CCD plate'
_diffrn_measured_fraction_theta_full 0.993
_diffrn_measured_fraction_theta_max 0.993
_diffrn_measurement_details
;
List of Runs (angles in degrees, time in seconds):

  # Type    Start    End  Width  t~exp~   \w     \q     \k     \f   Frames
#--------------------------------------------------------------------------
  1  \w   -105.00  75.00   0.50   20.00    --  -15.00  45.00   0.00  360
  2  \w   -105.00  75.00   0.50   20.00    --  -15.00  45.00  90.00  360
;
_diffrn_measurement_device 'abstract diffractometer'
_diffrn_measurement_device_type 'dtrek-CrysAlisPro-abstract goniometer imported rigaku-d*trek images'
_diffrn_measurement_method '\w scans'
_diffrn_orient_matrix_type 'CrysAlisPro convention (1999,Acta A55,543-557)'
_diffrn_orient_matrix_UB_11 -0.0137942000
_diffrn_orient_matrix_UB_12 0.0401611000
_diffrn_orient_matrix_UB_13 0.0170049000
_diffrn_orient_matrix_UB_21 0.0020155000
_diffrn_orient_matrix_UB_22 0.0170218000
_diffrn_orient_matrix_UB_23 -0.0497428000
_diffrn_orient_matrix_UB_31 -0.0657422000
_diffrn_orient_matrix_UB_32 -0.0078604000
_diffrn_orient_matrix_UB_33 -0.0209329000
_diffrn_radiation_monochromator graphite
_diffrn_radiation_probe x-ray
_diffrn_radiation_type MoK\a
_diffrn_radiation_wavelength 0.71073
_diffrn_reflns_av_R_equivalents 0.1066
_diffrn_reflns_av_unetI/netI 0.1407
_diffrn_reflns_Laue_measured_fraction_full 0.993
_diffrn_reflns_Laue_measured_fraction_max 0.993
_diffrn_reflns_limit_h_max 12
_diffrn_reflns_limit_h_min -12
_diffrn_reflns_limit_k_max 18
_diffrn_reflns_limit_k_min -18
_diffrn_reflns_limit_l_max 14
_diffrn_reflns_limit_l_min -15
_diffrn_reflns_number 14890
_diffrn_reflns_point_group_measured_fraction_full 0.993
_diffrn_reflns_point_group_measured_fraction_max 0.993
_diffrn_reflns_theta_full 24.407
_diffrn_reflns_theta_max 24.407
_diffrn_reflns_theta_min 2.063
_diffrn_source 'fine-focus sealed X-ray tube'
_diffrn_source_type 'Enhance (Mo) X-ray Source'
_exptl_absorpt_coefficient_mu 0.068
_exptl_absorpt_correction_T_max 1.00000
_exptl_absorpt_correction_T_min 0.36822
_exptl_absorpt_correction_type multi-scan
_exptl_absorpt_process_details
;
CrysAlisPro 1.171.39.28b (Rigaku Oxford Diffraction, 2015)
Empirical absorption correction using spherical harmonics,
 implemented in SCALE3 ABSPACK scaling algorithm.
;
_exptl_crystal_density_diffrn 1.072
_exptl_crystal_density_method 'not measured'
_exptl_crystal_description block
_exptl_crystal_F_000 752
_exptl_crystal_size_max 0.5
_exptl_crystal_size_mid 0.4
_exptl_crystal_size_min 0.3
_refine_diff_density_max 0.328
_refine_diff_density_min -0.304
_refine_diff_density_rms 0.085
_refine_ls_extinction_method none
_refine_ls_goodness_of_fit_ref 0.991
_refine_ls_hydrogen_treatment constr
_refine_ls_matrix_type full
_refine_ls_number_parameters 248
_refine_ls_number_reflns 3596
_refine_ls_number_restraints 0
_refine_ls_restrained_S_all 0.991
_refine_ls_R_factor_all 0.2100
_refine_ls_R_factor_gt 0.1166
_refine_ls_shift/su_max 0.000
_refine_ls_shift/su_mean 0.000
_refine_ls_structure_factor_coef Fsqd
_refine_ls_weighting_details 'w=1/[\s^2^(Fo^2^)+(0.2000P)^2^] where P=(Fo^2^+2Fc^2^)/3'
_refine_ls_weighting_scheme calc
_refine_ls_wR_factor_gt 0.3294
_refine_ls_wR_factor_ref 0.3693
_reflns_Friedel_coverage 0.000
_reflns_number_gt 1446
_reflns_number_total 3596
_reflns_threshold_expression 'I > 2\s(I)'
_cod_data_source_file c8qo00445e2.cif
_cod_data_source_block g000
_cod_original_cell_volume 2201.5(7)
_cod_database_code 1554348
_shelx_shelxl_version_number 2014/7
_shelx_space_group_comment
;
The symmetry employed for this shelxl refinement is uniquely defined
by the following loop, which should always be used as a source of
symmetry information in preference to the above space-group names.
They are only intended as comments.
;
_shelx_estimated_absorpt_t_max 1.00000
_shelx_estimated_absorpt_t_min 0.76001
_reflns_odcompleteness_completeness 86.49
_reflns_odcompleteness_iscentric 1
_reflns_odcompleteness_theta 30.93
_olex2_refinement_description
;
1. Fixed Uiso
 At 1.2 times of:
  All C(H) groups
 At 1.5 times of:
  All C(H,H,H) groups
2.a Ternary CH refined with riding coordinates:
 C23(H23), C20(H20)
2.b Aromatic/amide H refined with riding coordinates:
 C4(H4), C3(H3), C8(H8), C9(H9), C14(H14), C15(H15), C16(H16)
2.c Idealised Me refined as rotating group:
 C22(H22A,H22B,H22C), C24(H24A,H24B,H24C), C21(H21A,H21B,H21C), C19(H19A,H19B,
 H19C)
;
_olex2_submission_special_instructions 'No special instructions were received'
_oxdiff_exptl_absorpt_empirical_details
;
Empirical correction (ABSPACK) includes:
- Absorption correction using spherical harmonics
- Frame scaling
;
_oxdiff_exptl_absorpt_empirical_full_max 1.377
_oxdiff_exptl_absorpt_empirical_full_min 0.535

loop_
_space_group_symop_operation_xyz
'x, y, z'
'-x+1/2, y+1/2, -z+1/2'
'-x, -y, -z'
'x-1/2, -y-1/2, z-1/2'

loop_
_atom_site_label
_atom_site_type_symbol
_atom_site_fract_x
_atom_site_fract_y
_atom_site_fract_z
_atom_site_U_iso_or_equiv
_atom_site_adp_type
_atom_site_occupancy
_atom_site_site_symmetry_order
_atom_site_calc_flag
_atom_site_refinement_flags_posn
O2 O 0.2153(5) 0.3018(3) 0.6891(4) 0.0622(14) Uani 1 1 d .
O1 O 0.3377(4) 0.5726(3) 0.7069(3) 0.0527(13) Uani 1 1 d .
N1 N 0.2767(5) 0.4386(3) 0.6956(4) 0.0504(15) Uani 1 1 d .
C6 C 0.0710(6) 0.4842(3) 0.9252(4) 0.0377(15) Uani 1 1 d .
C5 C 0.0593(5) 0.5662(4) 0.9588(4) 0.0365(15) Uani 1 1 d .
C4 C 0.1259(6) 0.6302(3) 0.9210(4) 0.0387(16) Uani 1 1 d .
H4 H 0.1203 0.6847 0.9441 0.046 Uiso 1 1 calc R
C11 C 0.1398(6) 0.4682(4) 0.8499(5) 0.0417(16) Uani 1 1 d .
C12 C 0.2163(6) 0.3701(4) 0.7289(5) 0.0430(16) Uani 1 1 d .
C7 C 0.0047(6) 0.4172(4) 0.9599(5) 0.0386(16) Uani 1 1 d .
C2 C 0.2057(6) 0.5349(4) 0.8160(5) 0.0453(17) Uani 1 1 d .
C1 C 0.2789(6) 0.5179(4) 0.7335(5) 0.0388(15) Uani 1 1 d .
C3 C 0.2006(6) 0.6146(4) 0.8496(5) 0.0466(17) Uani 1 1 d .
H3 H 0.2442 0.6573 0.8268 0.056 Uiso 1 1 calc R
C8 C 0.0131(6) 0.3370(4) 0.9159(5) 0.0415(16) Uani 1 1 d .
H8 H -0.0281 0.2921 0.9371 0.050 Uiso 1 1 calc R
C10 C 0.1433(7) 0.3874(4) 0.8044(5) 0.0519(18) Uani 1 1 d .
C9 C 0.0835(7) 0.3233(4) 0.8395(5) 0.060(2) Uani 1 1 d .
H9 H 0.0884 0.2698 0.8134 0.072 Uiso 1 1 calc R
C18 C 0.3512(7) 0.4212(4) 0.6235(6) 0.0543(19) Uani 1 1 d .
C17 C 0.4800(6) 0.3903(4) 0.6581(5) 0.0477(17) Uani 1 1 d .
C13 C 0.2864(7) 0.4331(4) 0.5098(5) 0.0522(18) Uani 1 1 d .
C14 C 0.3569(7) 0.4155(4) 0.4390(5) 0.0539(19) Uani 1 1 d .
H14 H 0.3186 0.4231 0.3666 0.065 Uiso 1 1 calc R
C15 C 0.4818(7) 0.3871(4) 0.4699(6) 0.0543(19) Uani 1 1 d .
H15 H 0.5283 0.3779 0.4210 0.065 Uiso 1 1 calc R
C16 C 0.5320(7) 0.3736(4) 0.5778(6) 0.058(2) Uani 1 1 d .
H16 H 0.6124 0.3498 0.5979 0.069 Uiso 1 1 calc R
C23 C 0.1572(7) 0.4667(5) 0.4724(5) 0.064(2) Uani 1 1 d .
H23 H 0.1220 0.4689 0.5338 0.077 Uiso 1 1 calc R
C20 C 0.5443(9) 0.3818(5) 0.7698(6) 0.081(3) Uani 1 1 d .
H20 H 0.4818 0.3949 0.8087 0.097 Uiso 1 1 calc R
C22 C 0.1436(10) 0.5474(6) 0.4254(8) 0.117(4) Uani 1 1 d .
H22A H 0.2014 0.5853 0.4713 0.176 Uiso 1 1 calc GR
H22B H 0.0583 0.5666 0.4155 0.176 Uiso 1 1 calc GR
H22C H 0.1619 0.5447 0.3575 0.176 Uiso 1 1 calc GR
C24 C 0.0786(10) 0.3996(7) 0.3916(8) 0.121(4) Uani 1 1 d .
H24A H 0.0759 0.4154 0.3199 0.182 Uiso 1 1 calc GR
H24B H -0.0061 0.3967 0.3987 0.182 Uiso 1 1 calc GR
H24C H 0.1185 0.3459 0.4071 0.182 Uiso 1 1 calc GR
C21 C 0.578(2) 0.2788(10) 0.7897(11) 0.232(10) Uani 1 1 d .
H21A H 0.5265 0.2548 0.8305 0.348 Uiso 1 1 calc GR
H21B H 0.6662 0.2723 0.8279 0.348 Uiso 1 1 calc GR
H21C H 0.5622 0.2510 0.7221 0.348 Uiso 1 1 calc GR
C19 C 0.6498(11) 0.4355(9) 0.8113(9) 0.147(5) Uani 1 1 d .
H19A H 0.7015 0.4373 0.7626 0.220 Uiso 1 1 calc GR
H19B H 0.6990 0.4146 0.8790 0.220 Uiso 1 1 calc GR
H19C H 0.6201 0.4907 0.8201 0.220 Uiso 1 1 calc GR

loop_
_atom_site_aniso_label
_atom_site_aniso_U_11
_atom_site_aniso_U_22
_atom_site_aniso_U_33
_atom_site_aniso_U_23
_atom_site_aniso_U_13
_atom_site_aniso_U_12
O2 0.079(4) 0.046(3) 0.073(3) -0.010(2) 0.040(3) 0.003(3)
O1 0.066(3) 0.047(3) 0.055(3) -0.004(2) 0.033(2) -0.005(2)
N1 0.052(3) 0.058(4) 0.040(3) 0.008(3) 0.011(3) 0.008(3)
C6 0.046(4) 0.029(3) 0.039(3) 0.005(3) 0.014(3) 0.005(3)
C5 0.041(4) 0.036(4) 0.033(3) -0.003(3) 0.009(3) -0.003(3)
C4 0.055(4) 0.032(3) 0.038(3) -0.001(3) 0.027(3) 0.004(3)
C11 0.041(4) 0.045(4) 0.041(3) 0.003(3) 0.014(3) -0.005(3)
C12 0.044(4) 0.040(4) 0.050(4) 0.001(3) 0.020(3) 0.006(3)
C7 0.040(4) 0.037(4) 0.035(3) -0.003(3) 0.004(3) 0.006(3)
C2 0.048(4) 0.050(4) 0.039(4) -0.001(3) 0.015(3) -0.004(3)
C1 0.050(4) 0.026(3) 0.048(4) 0.000(3) 0.026(3) 0.000(3)
C3 0.053(4) 0.035(4) 0.051(4) -0.003(3) 0.012(3) 0.000(3)
C8 0.048(4) 0.036(4) 0.047(4) -0.007(3) 0.024(3) -0.001(3)
C10 0.054(4) 0.038(4) 0.061(4) -0.011(3) 0.012(4) -0.010(3)
C9 0.080(5) 0.046(4) 0.054(4) -0.005(3) 0.019(4) -0.007(4)
C18 0.056(5) 0.048(4) 0.071(5) -0.006(3) 0.037(4) 0.003(4)
C17 0.042(4) 0.054(4) 0.051(4) -0.005(3) 0.020(4) -0.003(3)
C13 0.058(5) 0.055(4) 0.042(4) -0.003(3) 0.012(4) 0.000(4)
C14 0.057(5) 0.061(5) 0.045(4) -0.002(3) 0.017(4) 0.000(4)
C15 0.061(5) 0.054(4) 0.055(5) -0.008(3) 0.028(4) -0.005(4)
C16 0.045(4) 0.047(4) 0.082(6) -0.002(4) 0.018(4) -0.002(3)
C23 0.077(6) 0.069(5) 0.040(4) 0.000(4) 0.007(4) 0.001(4)
C20 0.103(7) 0.081(6) 0.064(5) 0.028(4) 0.032(5) 0.032(6)
C22 0.125(8) 0.113(8) 0.110(8) 0.035(6) 0.025(7) 0.022(7)
C24 0.099(8) 0.171(11) 0.089(7) -0.004(7) 0.019(6) -0.035(7)
C21 0.38(3) 0.180(14) 0.112(10) 0.035(9) 0.028(14) 0.105(17)
C19 0.124(9) 0.201(13) 0.106(9) 0.027(8) 0.015(7) -0.064(10)

loop_
_atom_type_symbol
_atom_type_description
_atom_type_scat_dispersion_real
_atom_type_scat_dispersion_imag
_atom_type_scat_source
C C 0.0033 0.0016 'International Tables Vol C Tables 4.2.6.8 and 6.1.1.4'
H H 0.0000 0.0000 'International Tables Vol C Tables 4.2.6.8 and 6.1.1.4'
N N 0.0061 0.0033 'International Tables Vol C Tables 4.2.6.8 and 6.1.1.4'
O O 0.0106 0.0060 'International Tables Vol C Tables 4.2.6.8 and 6.1.1.4'

loop_
_geom_angle_atom_site_label_1
_geom_angle_atom_site_label_2
_geom_angle_atom_site_label_3
_geom_angle
_geom_angle_site_symmetry_3
C12 N1 C18 116.8(5) .
C1 N1 C12 125.2(6) .
C1 N1 C18 117.7(5) .
C5 C6 C11 119.8(5) .
C5 C6 C7 120.3(6) .
C11 C6 C7 119.7(5) .
C6 C5 C4 117.9(6) .
C6 C5 C7 120.3(5) 3_567
C4 C5 C7 121.3(5) 3_567
C5 C4 H4 118.6 .
C3 C4 C5 122.8(5) .
C3 C4 H4 118.6 .
C6 C11 C2 119.5(6) .
C6 C11 C10 122.1(6) .
C2 C11 C10 118.4(6) .
O2 C12 N1 121.4(6) .
O2 C12 C10 121.3(6) .
N1 C12 C10 116.9(6) .
C6 C7 C5 118.8(5) 3_567
C8 C7 C6 117.0(6) .
C8 C7 C5 124.1(6) 3_567
C11 C2 C1 119.5(6) .
C3 C2 C11 122.4(6) .
C3 C2 C1 118.0(6) .
O1 C1 N1 122.4(6) .
O1 C1 C2 120.1(5) .
N1 C1 C2 117.4(6) .
C4 C3 H3 121.3 .
C2 C3 C4 117.4(6) .
C2 C3 H3 121.3 .
C7 C8 H8 119.2 .
C7 C8 C9 121.7(6) .
C9 C8 H8 119.2 .
C11 C10 C12 122.4(6) .
C9 C10 C11 118.1(7) .
C9 C10 C12 119.2(6) .
C8 C9 H9 119.4 .
C10 C9 C8 121.3(6) .
C10 C9 H9 119.4 .
N1 C18 C17 123.2(6) .
N1 C18 C13 115.5(6) .
C17 C18 C13 121.3(6) .
C16 C17 C18 114.3(6) .
C16 C17 C20 124.9(7) .
C20 C17 C18 120.8(7) .
C14 C13 C18 116.2(6) .
C14 C13 C23 121.1(6) .
C23 C13 C18 122.6(6) .
C13 C14 H14 118.1 .
C13 C14 C15 123.9(7) .
C15 C14 H14 118.1 .
C14 C15 H15 122.2 .
C16 C15 C14 115.5(7) .
C16 C15 H15 122.2 .
C17 C16 C15 128.7(7) .
C17 C16 H16 115.7 .
C15 C16 H16 115.7 .
C13 C23 H23 107.6 .
C13 C23 C24 105.8(7) .
C22 C23 C13 117.1(8) .
C22 C23 H23 107.6 .
C22 C23 C24 110.9(7) .
C24 C23 H23 107.6 .
C17 C20 H20 106.6 .
C17 C20 C21 105.9(8) .
C21 C20 H20 106.6 .
C19 C20 C17 116.7(8) .
C19 C20 H20 106.6 .
C19 C20 C21 113.9(11) .
C23 C22 H22A 109.5 .
C23 C22 H22B 109.5 .
C23 C22 H22C 109.5 .
H22A C22 H22B 109.5 .
H22A C22 H22C 109.5 .
H22B C22 H22C 109.5 .
C23 C24 H24A 109.5 .
C23 C24 H24B 109.5 .
C23 C24 H24C 109.5 .
H24A C24 H24B 109.5 .
H24A C24 H24C 109.5 .
H24B C24 H24C 109.5 .
C20 C21 H21A 109.5 .
C20 C21 H21B 109.5 .
C20 C21 H21C 109.5 .
H21A C21 H21B 109.5 .
H21A C21 H21C 109.5 .
H21B C21 H21C 109.5 .
C20 C19 H19A 109.5 .
C20 C19 H19B 109.5 .
C20 C19 H19C 109.5 .
H19A C19 H19B 109.5 .
H19A C19 H19C 109.5 .
H19B C19 H19C 109.5 .

loop_
_geom_bond_atom_site_label_1
_geom_bond_atom_site_label_2
_geom_bond_distance
_geom_bond_site_symmetry_2
O2 C12 1.208(7) .
O1 C1 1.194(7) .
N1 C12 1.411(8) .
N1 C1 1.360(7) .
N1 C18 1.430(8) .
C6 C5 1.401(8) .
C6 C11 1.415(8) .
C6 C7 1.436(8) .
C5 C4 1.422(8) .
C5 C7 1.447(8) 3_567
C4 H4 0.9300 .
C4 C3 1.421(8) .
C11 C2 1.426(9) .
C11 C10 1.429(8) .
C12 C10 1.454(9) .
C7 C5 1.447(8) 3_567
C7 C8 1.421(8) .
C2 C1 1.533(8) .
C2 C3 1.354(8) .
C3 H3 0.9300 .
C8 H8 0.9300 .
C8 C9 1.434(9) .
C10 C9 1.363(9) .
C9 H9 0.9300 .
C18 C17 1.448(9) .
C18 C13 1.470(10) .
C17 C16 1.348(9) .
C17 C20 1.439(10) .
C13 C14 1.385(9) .
C13 C23 1.469(10) .
C14 H14 0.9300 .
C14 C15 1.395(9) .
C15 H15 0.9300 .
C15 C16 1.380(9) .
C16 H16 0.9300 .
C23 H23 0.9800 .
C23 C22 1.420(11) .
C23 C24 1.585(12) .
C20 H20 0.9800 .
C20 C21 1.696(16) .
C20 C19 1.425(13) .
C22 H22A 0.9600 .
C22 H22B 0.9600 .
C22 H22C 0.9600 .
C24 H24A 0.9600 .
C24 H24B 0.9600 .
C24 H24C 0.9600 .
C21 H21A 0.9600 .
C21 H21B 0.9600 .
C21 H21C 0.9600 .
C19 H19A 0.9600 .
C19 H19B 0.9600 .
C19 H19C 0.9600 .
